data_2012765
loop_
_publ_author_name
'Novakovi\'c, Sladjana B.'
'Tomi\'c, Zoran D.'
'Jevtovi\'c, Violeta'
'Leovac, Vukadin M.'

_publ_section_title
;
 Transition metal complexes with thiosemicarbazide-based ligands.
 XLIII.
 Chlorobis(3-methylisothiosemicarbazide-\k^2^<i>N</i>^1^,<i>N</i>^4^)zinc(II)
 chloride
;
_journal_issue 6
_journal_name_full 'Acta Crystallographica Section C'
_journal_page_first m358
_journal_page_last m360
_journal_paper_doi 10.1107/S0108270102007564
_journal_volume 58
_journal_year 2002
_chemical_formula_iupac '[Zn (C2 H7 N3 S)2 Cl]Cl'
_chemical_formula_moiety 'C4 H14 Cl N6 S2 Zn + , Cl -'
_chemical_formula_sum 'C4 H14 Cl2 N6 S2 Zn'
_chemical_formula_weight 346.6
_space_group_IT_number 19
_symmetry_cell_setting orthorhombic
_symmetry_space_group_name_Hall 'P 2ac 2ab'
_symmetry_space_group_name_H-M 'P 21 21 21'
_audit_creation_method 'WinGX routine CIF_UPDATE'
_cell_angle_alpha 90
_cell_angle_beta 90
_cell_angle_gamma 90
_cell_formula_units_Z 4
_cell_length_a 9.402(2)
_cell_length_b 10.121(3)
_cell_length_c 13.710(3)
_cell_measurement_reflns_used 25
_cell_measurement_temperature 293(2)
_cell_measurement_theta_max 17.36
_cell_measurement_theta_min 12.78
_cell_volume 1304.6(6)
_computing_data_collection 'CAD-4 Software (Enraf-Nonius, 1988)'
_computing_data_reduction 'XCAD4 (Harms & Wocadlo, 1995)'
_computing_molecular_graphics 'ORTEPIII (Burnett & Johnson, 1996)'
_computing_publication_material 'WinGX (Farrugia, 1999) and PLATON (Spek, 1999)'
_computing_structure_refinement 'SHELXL97 (Sheldrick, 1997)'
_computing_structure_solution 'SHELXS97 (Sheldrick, 1997)'
_diffrn_measured_fraction_theta_full 0.999
_diffrn_measured_fraction_theta_max 0.999
_diffrn_measurement_device_type 'Enraf-Nonius CAD-4'
_diffrn_measurement_method \w/2\q
_diffrn_radiation_type MoK\a
_diffrn_radiation_wavelength 0.71073
_diffrn_reflns_av_R_equivalents 0.095
_diffrn_reflns_limit_h_max 13
_diffrn_reflns_limit_h_min -13
_diffrn_reflns_limit_k_max 14
_diffrn_reflns_limit_k_min 0
_diffrn_reflns_limit_l_max 19
_diffrn_reflns_limit_l_min 0
_diffrn_reflns_number 4392
_diffrn_reflns_theta_full 29.97
_diffrn_reflns_theta_max 29.97
_diffrn_reflns_theta_min 2.50
_diffrn_standards_decay_% 3.1
_diffrn_standards_interval_time 60
_diffrn_standards_number 3
_exptl_absorpt_coefficient_mu 2.592
_exptl_absorpt_correction_type none
_exptl_crystal_colour white
_exptl_crystal_density_diffrn 1.765
_exptl_crystal_density_method 'not measured'
_exptl_crystal_description cube
_exptl_crystal_F_000 704
_exptl_crystal_size_max 0.24
_exptl_crystal_size_mid 0.23
_exptl_crystal_size_min 0.22
_refine_diff_density_max 0.63
_refine_diff_density_min -0.63
_refine_ls_abs_structure_details 'Flack (1983); 1561 Friedel pairs'
_refine_ls_abs_structure_Flack 0.00(3)
_refine_ls_extinction_method none
_refine_ls_goodness_of_fit_ref 0.976
_refine_ls_hydrogen_treatment constr
_refine_ls_matrix_type full
_refine_ls_number_parameters 136
_refine_ls_number_reflns 3730
_refine_ls_number_restraints 0
_refine_ls_restrained_S_all 0.976
_refine_ls_R_factor_gt 0.065
_refine_ls_shift/su_max <0.001
_refine_ls_structure_factor_coef Fsqd
_refine_ls_weighting_details 'calc w = 1/[\s^2^(Fo^2^)+(0.0311P)^2^] where P=(Fo^2^+2Fc^2^)/3'
_refine_ls_weighting_scheme calc
_refine_ls_wR_factor_ref 0.124
_reflns_number_gt 1913
_reflns_number_total 3730
_reflns_threshold_expression I>2\s(I)
_cod_data_source_file na1563.cif
_cod_data_source_block I
_cod_original_sg_symbol_H-M 'P21 21 21'
_cod_database_code 2012765
_cod_database_fobs_code 2012765

loop_
_symmetry_equiv_pos_as_xyz
'x, y, z'
'-x+1/2, -y, z+1/2'
'x+1/2, -y+1/2, -z'
'-x, y+1/2, -z+1/2'

loop_
_atom_site_label
_atom_site_fract_x
_atom_site_fract_y
_atom_site_fract_z
_atom_site_U_iso_or_equiv
_atom_site_adp_type
_atom_site_calc_flag
_atom_site_refinement_flags
_atom_site_occupancy
_atom_site_disorder_assembly
_atom_site_disorder_group
_atom_site_type_symbol
Zn1 -0.47341(9) 0.05028(9) 0.18476(6) 0.0271(2) Uani d . 1 . . Zn
Cl2 -0.6464(2) -0.2407(2) 0.00274(14) 0.0350(5) Uani d . 1 . . Cl
Cl1 -0.2997(2) -0.0478(3) 0.27754(14) 0.0428(5) Uani d . 1 . . Cl
S5 -0.3392(3) 0.3251(2) -0.06148(17) 0.0533(7) Uani d . 1 . . S
S5A -0.9001(2) -0.0853(3) 0.30246(19) 0.0603(8) Uani d . 1 . . S
N1A -0.5795(6) 0.1589(5) 0.3075(5) 0.0317(15) Uani d . 1 . . N
H1A -0.5211 0.1648 0.3593 0.038 Uiso calc R 1 . . H
H2A -0.6044 0.2409 0.2888 0.038 Uiso calc R 1 . . H
N1 -0.3901(6) -0.0309(6) 0.0454(4) 0.0318(15) Uani d . 1 . . N
H1 -0.3144 -0.0832 0.0565 0.038 Uiso calc R 1 . . H
H2 -0.4575 -0.0786 0.0148 0.038 Uiso calc R 1 . . H
N2A -0.7008(7) 0.0836(7) 0.3306(4) 0.0429(19) Uani d . 1 . . N
H3A -0.7514 0.1015 0.3812 0.051 Uiso calc R 1 . . H
N4A -0.6539(6) -0.0504(6) 0.2006(4) 0.0288(13) Uani d . 1 . . N
H4A -0.6763 -0.1136 0.1617 0.035 Uiso calc R 1 . . H
N2 -0.3510(7) 0.0786(6) -0.0113(4) 0.0339(16) Uani d . 1 . . N
H3 -0.3054 0.0687 -0.0652 0.041 Uiso calc R 1 . . H
N4 -0.4465(7) 0.2119(6) 0.1043(4) 0.0327(17) Uani d . 1 . . N
H4 -0.4741 0.2879 0.1249 0.039 Uiso calc R 1 . . H
C3 -0.3868(8) 0.1993(7) 0.0211(5) 0.0276(18) Uani d . 1 . . C
C3A -0.7351(8) -0.0169(8) 0.2713(5) 0.031(2) Uani d . 1 . . C
C6A -0.9100(9) -0.2271(7) 0.2271(6) 0.059(3) Uani d . 1 . . C
H7A -0.9982 -0.2722 0.2389 0.089 Uiso calc R 1 . . H
H6A -0.8321 -0.2851 0.2418 0.089 Uiso calc R 1 . . H
H5A -0.9051 -0.2009 0.1599 0.089 Uiso calc R 1 . . H
C6 -0.4660(11) 0.4497(9) -0.0355(6) 0.073(3) Uani d . 1 . . C
H7 -0.4494 0.5246 -0.0770 0.110 Uiso calc R 1 . . H
H5 -0.4574 0.4761 0.0315 0.110 Uiso calc R 1 . . H
H6 -0.5600 0.4160 -0.0470 0.110 Uiso calc R 1 . . H

loop_
_atom_site_aniso_label
_atom_site_aniso_U_11
_atom_site_aniso_U_22
_atom_site_aniso_U_33
_atom_site_aniso_U_12
_atom_site_aniso_U_13
_atom_site_aniso_U_23
Zn1 0.0301(4) 0.0274(4) 0.0236(4) -0.0014(5) 0.0034(4) 0.0023(5)
Cl2 0.0416(12) 0.0316(10) 0.0319(10) -0.0055(10) -0.0091(10) -0.0007(9)
Cl1 0.0499(13) 0.0415(12) 0.0370(11) 0.0050(13) -0.0206(9) -0.0001(12)
S5 0.0642(17) 0.0463(14) 0.0494(14) 0.0109(14) 0.0268(13) 0.0209(12)
S5A 0.0338(12) 0.0766(19) 0.0705(17) -0.0203(13) 0.0231(13) -0.0226(16)
N1A 0.040(4) 0.027(3) 0.028(3) -0.007(3) -0.001(3) -0.003(3)
N1 0.034(4) 0.024(4) 0.037(4) -0.001(3) 0.004(3) 0.000(3)
N2A 0.040(4) 0.058(5) 0.030(4) -0.014(4) 0.020(3) -0.021(4)
N4A 0.031(3) 0.027(3) 0.028(3) 0.001(3) 0.006(3) -0.005(3)
N2 0.044(4) 0.035(4) 0.023(3) 0.005(4) 0.011(3) 0.005(3)
N4 0.049(5) 0.025(3) 0.024(3) -0.002(3) 0.015(3) -0.001(3)
C3 0.028(4) 0.027(4) 0.028(4) -0.002(4) 0.000(4) 0.009(3)
C3A 0.030(4) 0.034(5) 0.028(4) 0.000(4) -0.004(4) 0.000(4)
C6A 0.065(7) 0.039(6) 0.073(7) -0.025(5) -0.003(6) 0.003(5)
C6 0.109(8) 0.055(6) 0.057(6) 0.036(8) 0.030(6) 0.019(6)

loop_
_atom_type_symbol
_atom_type_description
_atom_type_scat_dispersion_real
_atom_type_scat_dispersion_imag
_atom_type_scat_source
C C 0.0033 0.0016 'International Tables Vol C Tables 4.2.6.8 and 6.1.1.4'
H H 0.0000 0.0000 'International Tables Vol C Tables 4.2.6.8 and 6.1.1.4'
N N 0.0061 0.0033 'International Tables Vol C Tables 4.2.6.8 and 6.1.1.4'
S S 0.1246 0.1234 'International Tables Vol C Tables 4.2.6.8 and 6.1.1.4'
Cl Cl 0.1484 0.1585 'International Tables Vol C Tables 4.2.6.8 and 6.1.1.4'
Zn Zn 0.2839 1.4301 'International Tables Vol C Tables 4.2.6.8 and 6.1.1.4'

loop_
_geom_angle_atom_site_label_1
_geom_angle_atom_site_label_2
_geom_angle_atom_site_label_3
_geom_angle
_geom_angle_publ_flag
N4 Zn1 N4A 126.2(2) yes
N4 Zn1 N1 77.4(2) yes
N4A Zn1 N1 101.8(2) yes
N4 Zn1 N1A 94.0(2) yes
N4A Zn1 N1A 77.9(2) yes
N1 Zn1 N1A 169.3(2) yes
N4 Zn1 Cl1 124.9(2) yes
N4A Zn1 Cl1 108.9(2) yes
N1 Zn1 Cl1 93.8(2) yes
N1A Zn1 Cl1 96.5(2) yes
C3 S5 C6 102.4(4) no
C3A S5A C6A 103.0(4) no
N2A N1A Zn1 105.3(4) no
N2A N1A H1A 110.7 no
Zn1 N1A H1A 110.7 no
N2A N1A H2A 110.7 no
Zn1 N1A H2A 110.7 no
H1A N1A H2A 108.8 no
N2 N1 Zn1 106.1(4) no
N2 N1 H1 110.5 no
Zn1 N1 H1 110.5 no
N2 N1 H2 110.5 no
Zn1 N1 H2 110.5 no
H1 N1 H2 108.7 no
C3A N2A N1A 117.9(6) no
C3A N2A H3A 121.0 no
N1A N2A H3A 121.0 no
C3A N4A Zn1 117.1(5) no
C3A N4A H4A 121.4 no
Zn1 N4A H4A 121.4 no
C3 N2 N1 118.0(6) no
C3 N2 H3 121.0 no
N1 N2 H3 121.0 no
C3 N4 Zn1 118.0(5) no
C3 N4 H4 121.0 no
Zn1 N4 H4 121.0 no
N4 C3 N2 119.7(7) no
N4 C3 S5 127.8(6) no
N2 C3 S5 112.4(6) no
N4A C3A N2A 121.1(7) no
N4A C3A S5A 127.5(6) no
N2A C3A S5A 111.4(6) no
S5A C6A H7A 109.5 no
S5A C6A H6A 109.5 no
H7A C6A H6A 109.5 no
S5A C6A H5A 109.5 no
H7A C6A H5A 109.5 no
H6A C6A H5A 109.5 no
S5 C6 H7 109.5 no
S5 C6 H5 109.5 no
H7 C6 H5 109.5 no
S5 C6 H6 109.5 no
H7 C6 H6 109.5 no
H5 C6 H6 109.5 no

loop_
_geom_bond_atom_site_label_1
_geom_bond_atom_site_label_2
_geom_bond_site_symmetry_2
_geom_bond_distance
_geom_bond_publ_flag
Zn1 N4 . 1.989(6) yes
Zn1 N4A . 1.991(6) yes
Zn1 N1 . 2.223(5) yes
Zn1 N1A . 2.244(6) yes
Zn1 Cl1 . 2.296(2) yes
S5 C3 . 1.761(8) no
S5 C6 . 1.772(9) no
S5A C3A . 1.752(8) no
S5A C6A . 1.771(8) no
N1A N2A . 1.407(7) no
N1A H1A . 0.9000 no
N1A H2A . 0.9000 no
N1 N2 . 1.403(8) no
N1 H1 . 0.9000 no
N1 H2 . 0.9000 no
N2A C3A . 1.342(9) no
N2A H3A . 0.8600 no
N4A C3A . 1.279(8) no
N4A H4A . 0.8600 no
N2 C3 . 1.343(9) no
N2 H3 . 0.8600 no
N4 C3 . 1.278(8) no
N4 H4 . 0.8600 no
C6A H7A . 0.9600 no
C6A H6A . 0.9600 no
C6A H5A . 0.9600 no
C6 H7 . 0.9600 no
C6 H5 . 0.9600 no
C6 H6 . 0.9600 no

loop_
_geom_hbond_atom_site_label_D
_geom_hbond_atom_site_label_H
_geom_hbond_atom_site_label_A
_geom_hbond_site_symmetry_A
_geom_hbond_distance_DH
_geom_hbond_distance_HA
_geom_hbond_distance_DA
_geom_hbond_angle_DHA
_geom_hbond_publ_flag
N4A H4A Cl2 . 0.86 2.55 3.328(6) 152 yes
N2 H3 Cl1 2_454 0.86 2.38 3.238(6) 174 yes
N2A H3A Cl2 2_355 0.86 2.38 3.188(7) 156 yes
N1 H1 Cl2 3_545 0.90 2.52 3.321(6) 149 yes
N1A H2A Cl1 4_455 0.90 2.49 3.385(6) 172 yes
N1 H2 Cl2 . 0.90 2.42 3.265(6) 156 yes
N1A H1A Cl2 4_455 0.90 2.64 3.509(6) 162 yes
